data_7118937
loop_
_publ_author_name
'Jiang, Han-Chun'
'Tang, Xiang-Ying'
'Shi, Min'

_publ_section_title
;
 Copper-catalyzed regio- and enantioselective aminoboration of
 alkylidenecyclopropanes: the synthesis of cyclopropane-containing
 \b-aminoalkylboranes.
;
_journal_issue 30
_journal_name_full 'Chemical communications (Cambridge, England)'
_journal_page_first 5273
_journal_page_last 5276
_journal_paper_doi 10.1039/c6cc01631f
_journal_volume 52
_journal_year 2016
_chemical_formula_sum 'C30 H36 B N O2'
_chemical_formula_weight 453.41
_chemical_name_systematic
; 
 ? 
;
_space_group_crystal_system triclinic
_space_group_IT_number 2
_space_group_name_Hall '-P 1'
_space_group_name_H-M_alt 'P -1'
_symmetry_space_group_name_Hall '-P 1'
_symmetry_space_group_name_H-M 'P -1'
_atom_sites_solution_hydrogens mixed
_audit_creation_method SHELXL-2013
_audit_update_record
;
2015-11-12 deposited with the CCDC.
2016-03-16 downloaded from the CCDC.
;
_cell_angle_alpha 68.577(4)
_cell_angle_beta 71.096(3)
_cell_angle_gamma 63.363(3)
_cell_formula_units_Z 2
_cell_length_a 10.5305(18)
_cell_length_b 11.491(2)
_cell_length_c 13.290(2)
_cell_measurement_reflns_used 2226
_cell_measurement_temperature 293(2)
_cell_measurement_theta_max 45.785
_cell_measurement_theta_min 4.450
_cell_volume 1313.1(4)
_computing_cell_refinement 'Bruker SMART'
_computing_data_collection 'Bruker SMART'
_computing_data_reduction 'Bruker SHELXTL'
_computing_molecular_graphics 'Bruker SHELXTL'
_computing_publication_material 'Bruker SHELXTL'
_computing_structure_refinement 'SHELXL-2013 (Sheldrick, 2013)'
_computing_structure_solution 'Bruker SHELXTL'
_diffrn_ambient_temperature 293(2)
_diffrn_measured_fraction_theta_full 0.999
_diffrn_measured_fraction_theta_max 0.999
_diffrn_measurement_device_type 'CCD area detector'
_diffrn_measurement_method 'phi and omega scans'
_diffrn_radiation_type MoK\a
_diffrn_radiation_wavelength 0.71073
_diffrn_reflns_av_R_equivalents 0.0269
_diffrn_reflns_av_unetI/netI 0.0474
_diffrn_reflns_Laue_measured_fraction_full 0.999
_diffrn_reflns_Laue_measured_fraction_max 0.999
_diffrn_reflns_limit_h_max 12
_diffrn_reflns_limit_h_min -12
_diffrn_reflns_limit_k_max 13
_diffrn_reflns_limit_k_min -11
_diffrn_reflns_limit_l_max 16
_diffrn_reflns_limit_l_min -15
_diffrn_reflns_number 7592
_diffrn_reflns_point_group_measured_fraction_full 0.999
_diffrn_reflns_point_group_measured_fraction_max 0.999
_diffrn_reflns_theta_full 25.242
_diffrn_reflns_theta_max 25.499
_diffrn_reflns_theta_min 1.677
_exptl_absorpt_coefficient_mu 0.070
_exptl_absorpt_correction_T_max 0.7456
_exptl_absorpt_correction_T_min 0.6492
_exptl_absorpt_correction_type multi-scan
_exptl_absorpt_process_details sadabs
_exptl_crystal_colour colorless
_exptl_crystal_density_diffrn 1.147
_exptl_crystal_description prismatic
_exptl_crystal_F_000 488
_exptl_crystal_size_max 0.220
_exptl_crystal_size_mid 0.180
_exptl_crystal_size_min 0.140
_refine_diff_density_max 0.243
_refine_diff_density_min -0.234
_refine_diff_density_rms 0.048
_refine_ls_extinction_method none
_refine_ls_goodness_of_fit_ref 1.049
_refine_ls_hydrogen_treatment mixed
_refine_ls_matrix_type full
_refine_ls_number_parameters 361
_refine_ls_number_reflns 4872
_refine_ls_number_restraints 48
_refine_ls_restrained_S_all 1.079
_refine_ls_R_factor_all 0.0765
_refine_ls_R_factor_gt 0.0569
_refine_ls_shift/su_max 0.000
_refine_ls_shift/su_mean 0.000
_refine_ls_structure_factor_coef Fsqd
_refine_ls_weighting_details 'w=1/[\s^2^(Fo^2^)+(0.0823P)^2^+0.2111P] where P=(Fo^2^+2Fc^2^)/3'
_refine_ls_weighting_scheme calc
_refine_ls_wR_factor_gt 0.1475
_refine_ls_wR_factor_ref 0.1631
_reflns_Friedel_coverage 0.000
_reflns_number_gt 3551
_reflns_number_total 4872
_reflns_threshold_expression 'I > 2\s(I)'
_cod_data_source_file c6cc01631f2.cif
_cod_data_source_block cd15248
_cod_depositor_comments 'Adding full bibliography for 7118936--7118937.cif.'
_cod_original_cell_volume 1313.2(4)
_cod_database_code 7118937
_shelx_space_group_comment
; 
The symmetry employed for this shelxl refinement is uniquely defined 
by the following loop, which should always be used as a source of 
symmetry information in preference to the above space-group names. 
They are only intended as comments. 
;
_shelx_estimated_absorpt_t_min 0.985
_shelx_estimated_absorpt_t_max 0.990
_shelxl_version_number 2013-4

loop_
_space_group_symop_operation_xyz
'x, y, z'
'-x, -y, -z'

loop_
_atom_site_label
_atom_site_type_symbol
_atom_site_fract_x
_atom_site_fract_y
_atom_site_fract_z
_atom_site_U_iso_or_equiv
_atom_site_adp_type
_atom_site_occupancy
_atom_site_site_symmetry_order
_atom_site_calc_flag
_atom_site_refinement_flags_posn
_atom_site_refinement_flags_adp
_atom_site_refinement_flags_occupancy
_atom_site_disorder_assembly
_atom_site_disorder_group
N1 N 0.74543(15) 0.77548(14) 0.16258(12) 0.0378(4) Uani 1 1 d . . . . .
O1 O 0.97339(14) 0.39261(13) 0.40047(11) 0.0497(4) Uani 1 1 d . . . . .
O2 O 0.73326(13) 0.47129(13) 0.40253(10) 0.0490(4) Uani 1 1 d . . . . .
B1 B 0.8654(2) 0.4670(2) 0.34037(17) 0.0382(5) Uani 1 1 d . . . . .
C1 C 0.90157(19) 0.52508(17) 0.21419(15) 0.0393(4) Uani 1 1 d . . . . .
C2 C 1.0048(2) 0.4093(2) 0.15964(18) 0.0591(6) Uani 1 1 d . . . . .
H2A H 1.0338 0.3183 0.2071 0.071 Uiso 1 1 calc R U . . .
H2B H 0.9935 0.4168 0.0877 0.071 Uiso 1 1 calc R U . . .
C3 C 1.0606(2) 0.5019(2) 0.16722(18) 0.0598(6) Uani 1 1 d . . . . .
H3A H 1.0841 0.5657 0.0997 0.072 Uiso 1 1 calc R U . . .
H3B H 1.1243 0.4673 0.2190 0.072 Uiso 1 1 calc R U . . .
C4 C 0.79580(19) 0.64195(17) 0.14311(14) 0.0374(4) Uani 1 1 d . . . . .
H4 H 0.8519 0.6506 0.0677 0.045 Uiso 1 1 calc R U . . .
C5 C 0.6672(2) 0.61689(18) 0.13935(14) 0.0409(4) Uani 1 1 d . . . . .
C6 C 0.6589(2) 0.4912(2) 0.17686(18) 0.0545(5) Uani 1 1 d . . . . .
H6 H 0.7305 0.4181 0.2119 0.065 Uiso 1 1 calc R U . . .
C7 C 0.5451(3) 0.4724(3) 0.1629(2) 0.0685(7) Uani 1 1 d . . . . .
H7 H 0.5418 0.3867 0.1885 0.082 Uiso 1 1 calc R U . . .
C8 C 0.4386(3) 0.5770(3) 0.1126(2) 0.0712(7) Uani 1 1 d . . . . .
H8 H 0.3632 0.5635 0.1028 0.085 Uiso 1 1 calc R U . . .
C9 C 0.4440(3) 0.7016(3) 0.0768(3) 0.0848(9) Uani 1 1 d . . . . .
H9 H 0.3709 0.7743 0.0431 0.102 Uiso 1 1 calc R U . . .
C10 C 0.5563(3) 0.7215(2) 0.0900(2) 0.0675(7) Uani 1 1 d . . . . .
H10 H 0.5575 0.8079 0.0648 0.081 Uiso 1 1 calc R U . . .
C11 C 0.8587(2) 0.8286(2) 0.13310(16) 0.0472(5) Uani 1 1 d . . . . .
H11A H 0.9361 0.7635 0.1725 0.057 Uiso 1 1 calc R U . . .
H11B H 0.8193 0.9104 0.1571 0.057 Uiso 1 1 calc R U . . .
C12 C 0.9214(2) 0.85955(18) 0.01172(16) 0.0453(5) Uani 1 1 d . . . . .
C13 C 0.8348(3) 0.9241(2) -0.06552(19) 0.0624(6) Uani 1 1 d . . . . .
H13 H 0.7354 0.9457 -0.0429 0.075 Uiso 1 1 calc R U . . .
C14 C 0.8929(3) 0.9578(3) -0.1768(2) 0.0817(8) Uani 1 1 d . . . . .
H14 H 0.8327 1.0010 -0.2281 0.098 Uiso 1 1 calc R U . . .
C15 C 1.0388(4) 0.9277(3) -0.2113(2) 0.0819(8) Uani 1 1 d . . . . .
H15 H 1.0778 0.9510 -0.2859 0.098 Uiso 1 1 calc R U . . .
C16 C 1.1260(3) 0.8637(2) -0.1363(2) 0.0751(8) Uani 1 1 d . . . . .
H16 H 1.2253 0.8425 -0.1596 0.090 Uiso 1 1 calc R U . . .
C17 C 1.0685(2) 0.8297(2) -0.0252(2) 0.0606(6) Uani 1 1 d . . . . .
H17 H 1.1297 0.7860 0.0254 0.073 Uiso 1 1 calc R U . . .
C18 C 0.6633(2) 0.78255(19) 0.27344(16) 0.0432(5) Uani 1 1 d . . . . .
C25 C 0.9120(2) 0.3174(2) 0.50468(16) 0.0485(5) Uani 1 1 d . . . . .
C26 C 0.7502(2) 0.4100(2) 0.51778(16) 0.0520(5) Uani 1 1 d . . . . .
C27 C 0.6459(3) 0.3385(3) 0.5780(2) 0.0772(8) Uani 1 1 d . . . . .
H27A H 0.5486 0.4039 0.5852 0.116 Uiso 1 1 calc R U . . .
H27B H 0.6671 0.2861 0.6499 0.116 Uiso 1 1 calc R U . . .
H27C H 0.6556 0.2801 0.5373 0.116 Uiso 1 1 calc R U . . .
C28 C 0.7145(3) 0.5240(3) 0.5667(2) 0.0763(7) Uani 1 1 d . . . . .
H28A H 0.7824 0.5677 0.5287 0.114 Uiso 1 1 calc R U . . .
H28B H 0.7201 0.4883 0.6434 0.114 Uiso 1 1 calc R U . . .
H28C H 0.6183 0.5880 0.5590 0.114 Uiso 1 1 calc R U . . .
C29 C 0.9422(3) 0.1832(2) 0.4883(2) 0.0762(7) Uani 1 1 d . . . . .
H29A H 0.8929 0.1976 0.4329 0.114 Uiso 1 1 calc R U . . .
H29B H 0.9085 0.1279 0.5563 0.114 Uiso 1 1 calc R U . . .
H29C H 1.0445 0.1388 0.4653 0.114 Uiso 1 1 calc R U . . .
C30 C 0.9853(3) 0.2964(3) 0.59403(19) 0.0724(7) Uani 1 1 d . . . . .
H30A H 1.0846 0.2368 0.5804 0.109 Uiso 1 1 calc R U . . .
H30B H 0.9368 0.2576 0.6642 0.109 Uiso 1 1 calc R U . . .
H30C H 0.9810 0.3816 0.5942 0.109 Uiso 1 1 calc R U . . .
C19 C 0.5703(4) 0.9265(3) 0.2805(4) 0.0470(14) Uani 0.7 1 d G U P A 1
C20 C 0.4621(5) 1.0029(4) 0.2185(4) 0.085(3) Uani 0.6 1 d G . P A 1
H20 H 0.4490 0.9664 0.1723 0.102 Uiso 0.6 1 calc R U P A 1
C21 C 0.3734(4) 1.1340(4) 0.2253(3) 0.078(2) Uani 0.6 1 d G U P A 1
H21 H 0.3010 1.1851 0.1838 0.094 Uiso 0.6 1 calc R U P A 1
C22 C 0.3929(3) 1.1885(3) 0.2943(3) 0.0759(14) Uani 0.6 1 d G U P A 1
H22 H 0.3335 1.2762 0.2989 0.091 Uiso 0.6 1 calc R U P A 1
C23 C 0.5011(3) 1.1121(3) 0.3563(3) 0.0740(10) Uani 0.6 1 d G U P A 1
H23 H 0.5141 1.1486 0.4025 0.089 Uiso 0.6 1 calc R U P A 1
C24 C 0.5898(3) 0.9810(3) 0.3495(3) 0.0630(9) Uani 0.6 1 d G U P A 1
H24 H 0.6622 0.9299 0.3910 0.076 Uiso 0.6 1 calc R U P A 1
C19' C 0.5489(15) 0.9192(12) 0.2821(11) 0.048(2) Uani 0.3 1 d . U P A 2
C20' C 0.5078(8) 1.0281(8) 0.1993(6) 0.0481(17) Uani 0.4 1 d . . P A 2
H20' H 0.5488 1.0178 0.1282 0.058 Uiso 0.4 1 calc R U P A 2
C21' C 0.4096(10) 1.1548(9) 0.2098(8) 0.072(2) Uani 0.4 1 d . U P A 2
H21' H 0.3935 1.2294 0.1493 0.086 Uiso 0.4 1 calc R U P A 2
C22' C 0.3369(9) 1.1637(8) 0.3156(7) 0.0817(18) Uani 0.4 1 d . U P A 2
H22' H 0.2584 1.2421 0.3263 0.098 Uiso 0.4 1 calc R U P A 2
C23' C 0.3776(8) 1.0620(7) 0.4022(6) 0.0840(16) Uani 0.4 1 d . U P A 2
H23' H 0.3347 1.0733 0.4729 0.101 Uiso 0.4 1 calc R U P A 2
C24' C 0.4837(7) 0.9390(6) 0.3882(5) 0.0707(14) Uani 0.4 1 d . U P A 2
H24' H 0.5120 0.8689 0.4496 0.085 Uiso 0.4 1 calc R U P A 2
H18A H 0.607(2) 0.727(2) 0.2954(15) 0.043(5) Uiso 1 1 d . . . . .
H18B H 0.726(2) 0.745(2) 0.3265(18) 0.054(6) Uiso 1 1 d . . . . .

loop_
_atom_site_aniso_label
_atom_site_aniso_U_11
_atom_site_aniso_U_22
_atom_site_aniso_U_33
_atom_site_aniso_U_23
_atom_site_aniso_U_13
_atom_site_aniso_U_12
N1 0.0404(8) 0.0329(8) 0.0377(8) -0.0083(6) -0.0055(6) -0.0137(6)
O1 0.0417(7) 0.0539(8) 0.0437(8) 0.0001(6) -0.0101(6) -0.0182(6)
O2 0.0405(7) 0.0551(8) 0.0381(7) 0.0012(6) -0.0078(6) -0.0170(6)
B1 0.0391(11) 0.0303(10) 0.0418(12) -0.0081(9) -0.0076(9) -0.0112(9)
C1 0.0364(9) 0.0332(9) 0.0403(10) -0.0071(8) -0.0030(8) -0.0111(8)
C2 0.0577(13) 0.0430(11) 0.0492(12) -0.0128(9) 0.0015(10) -0.0033(10)
C3 0.0384(11) 0.0572(13) 0.0547(13) 0.0014(10) -0.0012(9) -0.0110(10)
C4 0.0417(10) 0.0344(9) 0.0310(9) -0.0072(7) -0.0030(7) -0.0138(8)
C5 0.0491(11) 0.0414(10) 0.0336(9) -0.0113(8) -0.0067(8) -0.0178(9)
C6 0.0615(13) 0.0462(12) 0.0613(14) -0.0133(10) -0.0145(11) -0.0234(10)
C7 0.0804(17) 0.0654(15) 0.0787(17) -0.0236(13) -0.0085(14) -0.0444(14)
C8 0.0657(15) 0.0888(19) 0.0818(18) -0.0305(15) -0.0188(13) -0.0383(14)
C9 0.0802(18) 0.0759(18) 0.114(2) -0.0115(16) -0.0561(17) -0.0279(15)
C10 0.0752(16) 0.0485(13) 0.0866(18) -0.0016(12) -0.0427(14) -0.0237(12)
C11 0.0481(11) 0.0463(11) 0.0501(12) -0.0120(9) -0.0089(9) -0.0209(9)
C12 0.0513(11) 0.0324(9) 0.0520(12) -0.0075(8) -0.0055(9) -0.0213(9)
C13 0.0596(13) 0.0530(13) 0.0579(14) 0.0030(10) -0.0083(11) -0.0227(11)
C14 0.104(2) 0.0721(17) 0.0552(15) 0.0094(13) -0.0180(15) -0.0398(16)
C15 0.108(2) 0.0645(16) 0.0611(16) -0.0111(13) 0.0179(16) -0.0498(16)
C16 0.0684(16) 0.0524(14) 0.090(2) -0.0207(14) 0.0214(15) -0.0341(13)
C17 0.0509(13) 0.0537(13) 0.0739(16) -0.0123(11) -0.0022(11) -0.0269(11)
C18 0.0466(11) 0.0380(10) 0.0392(11) -0.0086(8) -0.0084(9) -0.0121(9)
C25 0.0537(12) 0.0453(11) 0.0413(11) 0.0041(9) -0.0173(9) -0.0207(9)
C26 0.0538(12) 0.0560(12) 0.0380(11) 0.0019(9) -0.0091(9) -0.0245(10)
C27 0.0666(15) 0.0958(19) 0.0583(15) 0.0145(13) -0.0132(12) -0.0476(15)
C28 0.0901(18) 0.0704(16) 0.0516(14) -0.0219(12) 0.0019(13) -0.0217(14)
C29 0.100(2) 0.0442(13) 0.0724(17) -0.0018(11) -0.0243(14) -0.0217(13)
C30 0.0770(17) 0.0815(17) 0.0568(15) 0.0054(12) -0.0291(13) -0.0353(14)
C19 0.047(2) 0.0385(19) 0.048(2) -0.0113(16) -0.0060(17) -0.0121(16)
C20 0.063(4) 0.069(4) 0.140(6) -0.054(4) -0.053(4) 0.003(3)
C21 0.064(3) 0.059(3) 0.102(4) -0.029(2) -0.037(3) 0.005(2)
C22 0.077(3) 0.042(2) 0.092(3) -0.0284(19) -0.012(2) -0.0016(18)
C23 0.087(2) 0.0536(19) 0.081(2) -0.0337(17) -0.0222(19) -0.0091(17)
C24 0.069(2) 0.0506(18) 0.067(2) -0.0248(16) -0.0223(17) -0.0066(16)
C19' 0.057(4) 0.050(4) 0.047(4) -0.026(3) -0.010(3) -0.018(3)
C20' 0.049(4) 0.051(4) 0.046(3) -0.017(3) -0.019(3) -0.009(3)
C21' 0.065(3) 0.058(3) 0.078(4) -0.023(3) -0.016(3) -0.006(3)
C22' 0.074(3) 0.066(3) 0.077(3) -0.027(3) -0.013(3) 0.005(3)
C23' 0.082(3) 0.076(3) 0.068(3) -0.034(2) -0.013(2) 0.004(3)
C24' 0.073(3) 0.064(3) 0.060(3) -0.027(2) -0.013(2) -0.005(2)

loop_
_atom_type_symbol
_atom_type_description
_atom_type_scat_dispersion_real
_atom_type_scat_dispersion_imag
_atom_type_scat_source
C C 0.0033 0.0016 'International Tables Vol C Tables 4.2.6.8 and 6.1.1.4'
H H 0.0000 0.0000 'International Tables Vol C Tables 4.2.6.8 and 6.1.1.4'
B B 0.0013 0.0007 'International Tables Vol C Tables 4.2.6.8 and 6.1.1.4'
N N 0.0061 0.0033 'International Tables Vol C Tables 4.2.6.8 and 6.1.1.4'
O O 0.0106 0.0060 'International Tables Vol C Tables 4.2.6.8 and 6.1.1.4'

loop_
_geom_angle_atom_site_label_1
_geom_angle_atom_site_label_2
_geom_angle_atom_site_label_3
_geom_angle
C18 N1 C11 110.84(15)
C18 N1 C4 113.54(14)
C11 N1 C4 114.28(14)
B1 O1 C25 106.68(14)
B1 O2 C26 107.47(15)
O2 B1 O1 112.28(16)
O2 B1 C1 126.86(17)
O1 B1 C1 120.64(16)
C3 C1 C4 115.24(15)
C3 C1 C2 57.48(14)
C4 C1 C2 114.02(16)
C3 C1 B1 114.79(16)
C4 C1 B1 125.77(15)
C2 C1 B1 109.52(15)
C3 C2 C1 60.55(13)
C3 C2 H2A 117.7
C1 C2 H2A 117.7
C3 C2 H2B 117.7
C1 C2 H2B 117.7
H2A C2 H2B 114.8
C2 C3 C1 61.97(13)
C2 C3 H3A 117.6
C1 C3 H3A 117.6
C2 C3 H3B 117.6
C1 C3 H3B 117.6
H3A C3 H3B 114.7
N1 C4 C5 109.76(14)
N1 C4 C1 115.91(14)
C5 C4 C1 115.46(14)
N1 C4 H4 104.8
C5 C4 H4 104.8
C1 C4 H4 104.8
C10 C5 C6 116.81(19)
C10 C5 C4 119.75(17)
C6 C5 C4 123.29(17)
C5 C6 C7 120.8(2)
C5 C6 H6 119.6
C7 C6 H6 119.6
C8 C7 C6 121.0(2)
C8 C7 H7 119.5
C6 C7 H7 119.5
C9 C8 C7 118.9(2)
C9 C8 H8 120.6
C7 C8 H8 120.6
C8 C9 C10 120.7(2)
C8 C9 H9 119.7
C10 C9 H9 119.7
C9 C10 C5 121.8(2)
C9 C10 H10 119.1
C5 C10 H10 119.1
N1 C11 C12 113.89(16)
N1 C11 H11A 108.8
C12 C11 H11A 108.8
N1 C11 H11B 108.8
C12 C11 H11B 108.8
H11A C11 H11B 107.7
C13 C12 C17 117.7(2)
C13 C12 C11 121.52(18)
C17 C12 C11 120.66(19)
C12 C13 C14 121.1(2)
C12 C13 H13 119.5
C14 C13 H13 119.5
C15 C14 C13 120.1(3)
C15 C14 H14 119.9
C13 C14 H14 119.9
C16 C15 C14 119.6(2)
C16 C15 H15 120.2
C14 C15 H15 120.2
C15 C16 C17 120.4(2)
C15 C16 H16 119.8
C17 C16 H16 119.8
C16 C17 C12 121.0(2)
C16 C17 H17 119.5
C12 C17 H17 119.5
N1 C18 C19' 114.9(6)
N1 C18 C19 112.4(2)
N1 C18 H18A 107.1(11)
C19' C18 H18A 102.8(13)
C19 C18 H18A 112.6(11)
N1 C18 H18B 111.9(13)
C19' C18 H18B 112.6(13)
C19 C18 H18B 106.3(12)
H18A C18 H18B 106.5(16)
O1 C25 C30 109.21(16)
O1 C25 C29 106.50(18)
C30 C25 C29 110.25(19)
O1 C25 C26 101.70(14)
C30 C25 C26 114.78(19)
C29 C25 C26 113.65(18)
O2 C26 C27 109.11(17)
O2 C26 C28 106.88(17)
C27 C26 C28 110.1(2)
O2 C26 C25 101.44(15)
C27 C26 C25 115.28(19)
C28 C26 C25 113.25(19)
C26 C27 H27A 109.5
C26 C27 H27B 109.5
H27A C27 H27B 109.5
C26 C27 H27C 109.5
H27A C27 H27C 109.5
H27B C27 H27C 109.5
C26 C28 H28A 109.5
C26 C28 H28B 109.5
H28A C28 H28B 109.5
C26 C28 H28C 109.5
H28A C28 H28C 109.5
H28B C28 H28C 109.5
C25 C29 H29A 109.5
C25 C29 H29B 109.5
H29A C29 H29B 109.5
C25 C29 H29C 109.5
H29A C29 H29C 109.5
H29B C29 H29C 109.5
C25 C30 H30A 109.5
C25 C30 H30B 109.5
H30A C30 H30B 109.5
C25 C30 H30C 109.5
H30A C30 H30C 109.5
H30B C30 H30C 109.5
C20 C19 C24 120.0
C20 C19 C18 118.9(2)
C24 C19 C18 121.1(2)
C19 C20 C21 120.0
C19 C20 H20 120.0
C21 C20 H20 120.0
C22 C21 C20 120.0
C22 C21 H21 120.0
C20 C21 H21 120.0
C21 C22 C23 120.0
C21 C22 H22 120.0
C23 C22 H22 120.0
C24 C23 C22 120.0
C24 C23 H23 120.0
C22 C23 H23 120.0
C23 C24 C19 120.0
C23 C24 H24 120.0
C19 C24 H24 120.0
C20' C19' C24' 115.2(7)
C20' C19' C18 127.1(9)
C24' C19' C18 117.6(9)
C19' C20' C21' 125.9(7)
C19' C20' H20' 117.1
C21' C20' H20' 117.1
C20' C21' C22' 116.0(8)
C20' C21' H21' 122.0
C22' C21' H21' 122.0
C23' C22' C21' 120.9(7)
C23' C22' H22' 119.5
C21' C22' H22' 119.5
C22' C23' C24' 120.6(7)
C22' C23' H23' 119.7
C24' C23' H23' 119.7
C23' C24' C19' 120.6(7)
C23' C24' H24' 119.7
C19' C24' H24' 119.7

loop_
_geom_bond_atom_site_label_1
_geom_bond_atom_site_label_2
_geom_bond_distance
N1 C18 1.457(2)
N1 C11 1.458(2)
N1 C4 1.475(2)
O1 B1 1.371(2)
O1 C25 1.459(2)
O2 B1 1.358(2)
O2 C26 1.467(2)
B1 C1 1.549(3)
C1 C3 1.520(3)
C1 C4 1.533(2)
C1 C2 1.541(3)
C2 C3 1.472(3)
C2 H2A 0.9700
C2 H2B 0.9700
C3 H3A 0.9700
C3 H3B 0.9700
C4 C5 1.525(3)
C4 H4 0.9800
C5 C10 1.379(3)
C5 C6 1.379(3)
C6 C7 1.386(3)
C6 H6 0.9300
C7 C8 1.357(3)
C7 H7 0.9300
C8 C9 1.355(4)
C8 H8 0.9300
C9 C10 1.373(3)
C9 H9 0.9300
C10 H10 0.9300
C11 C12 1.505(3)
C11 H11A 0.9700
C11 H11B 0.9700
C12 C13 1.371(3)
C12 C17 1.383(3)
C13 C14 1.385(3)
C13 H13 0.9300
C14 C15 1.368(4)
C14 H14 0.9300
C15 C16 1.353(4)
C15 H15 0.9300
C16 C17 1.382(3)
C16 H16 0.9300
C17 H17 0.9300
C18 C19' 1.509(10)
C18 C19 1.518(3)
C18 H18A 0.97(2)
C18 H18B 0.97(2)
C25 C30 1.510(3)
C25 C29 1.512(3)
C25 C26 1.543(3)
C26 C27 1.511(3)
C26 C28 1.517(3)
C27 H27A 0.9600
C27 H27B 0.9600
C27 H27C 0.9600
C28 H28A 0.9600
C28 H28B 0.9600
C28 H28C 0.9600
C29 H29A 0.9600
C29 H29B 0.9600
C29 H29C 0.9600
C30 H30A 0.9600
C30 H30B 0.9600
C30 H30C 0.9600
C19 C20 1.3900
C19 C24 1.3900
C20 C21 1.3900
C20 H20 0.9300
C21 C22 1.3900
C21 H21 0.9300
C22 C23 1.3900
C22 H22 0.9300
C23 C24 1.3900
C23 H23 0.9300
C24 H24 0.9300
C19' C20' 1.334(13)
C19' C24' 1.407(14)
C20' C21' 1.383(9)
C20' H20' 0.9300
C21' C22' 1.383(12)
C21' H21' 0.9300
C22' C23' 1.328(10)
C22' H22' 0.9300
C23' C24' 1.386(8)
C23' H23' 0.9300
C24' H24' 0.9300

loop_
_geom_hbond_atom_site_label_D
_geom_hbond_atom_site_label_H
_geom_hbond_atom_site_label_A
_geom_hbond_distance_DH
_geom_hbond_distance_HA
_geom_hbond_distance_DA
_geom_hbond_angle_DHA
_geom_hbond_site_symmetry_A
C27 H27A O2 0.96 2.63 3.564(3) 163.5 2_666

loop_
_geom_torsion_atom_site_label_1
_geom_torsion_atom_site_label_2
_geom_torsion_atom_site_label_3
_geom_torsion_atom_site_label_4
_geom_torsion
C26 O2 B1 O1 8.2(2)
C26 O2 B1 C1 -177.13(18)
C25 O1 B1 O2 13.5(2)
C25 O1 B1 C1 -161.55(17)
O2 B1 C1 C3 -178.71(18)
O1 B1 C1 C3 -4.5(3)
O2 B1 C1 C4 25.6(3)
O1 B1 C1 C4 -160.18(17)
O2 B1 C1 C2 -116.4(2)
O1 B1 C1 C2 57.9(2)
C4 C1 C2 C3 105.64(17)
B1 C1 C2 C3 -107.56(18)
C4 C1 C3 C2 -103.48(18)
B1 C1 C3 C2 98.16(18)
C18 N1 C4 C5 70.26(18)
C11 N1 C4 C5 -161.25(15)
C18 N1 C4 C1 -62.8(2)
C11 N1 C4 C1 65.72(19)
C3 C1 C4 N1 -88.5(2)
C2 C1 C4 N1 -152.35(16)
B1 C1 C4 N1 67.1(2)
C3 C1 C4 C5 141.15(18)
C2 C1 C4 C5 77.3(2)
B1 C1 C4 C5 -63.2(2)
N1 C4 C5 C10 38.1(2)
C1 C4 C5 C10 171.40(19)
N1 C4 C5 C6 -146.30(18)
C1 C4 C5 C6 -13.0(3)
C10 C5 C6 C7 1.2(3)
C4 C5 C6 C7 -174.48(19)
C5 C6 C7 C8 -0.3(4)
C6 C7 C8 C9 -0.7(4)
C7 C8 C9 C10 0.8(5)
C8 C9 C10 C5 0.1(5)
C6 C5 C10 C9 -1.1(4)
C4 C5 C10 C9 174.7(2)
C18 N1 C11 C12 -164.44(15)
C4 N1 C11 C12 65.7(2)
N1 C11 C12 C13 43.8(3)
N1 C11 C12 C17 -139.64(18)
C17 C12 C13 C14 0.2(3)
C11 C12 C13 C14 176.9(2)
C12 C13 C14 C15 -0.5(4)
C13 C14 C15 C16 0.6(4)
C14 C15 C16 C17 -0.5(4)
C15 C16 C17 C12 0.2(4)
C13 C12 C17 C16 -0.1(3)
C11 C12 C17 C16 -176.81(19)
C11 N1 C18 C19' 80.3(6)
C4 N1 C18 C19' -149.5(6)
C11 N1 C18 C19 69.7(2)
C4 N1 C18 C19 -160.1(2)
B1 O1 C25 C30 -149.49(18)
B1 O1 C25 C29 91.46(19)
B1 O1 C25 C26 -27.8(2)
B1 O2 C26 C27 -146.8(2)
B1 O2 C26 C28 94.1(2)
B1 O2 C26 C25 -24.74(19)
O1 C25 C26 O2 31.30(18)
C30 C25 C26 O2 149.06(17)
C29 C25 C26 O2 -82.7(2)
O1 C25 C26 C27 149.01(19)
C30 C25 C26 C27 -93.2(2)
C29 C25 C26 C27 35.0(3)
O1 C25 C26 C28 -82.87(19)
C30 C25 C26 C28 34.9(2)
C29 C25 C26 C28 163.09(19)
N1 C18 C19 C20 61.7(3)
C19' C18 C19 C20 -45(4)
N1 C18 C19 C24 -119.7(3)
C19' C18 C19 C24 133(4)
C24 C19 C20 C21 0.0
C18 C19 C20 C21 178.6(4)
C19 C20 C21 C22 0.0
C20 C21 C22 C23 0.0
C21 C22 C23 C24 0.0
C22 C23 C24 C19 0.0
C20 C19 C24 C23 0.0
C18 C19 C24 C23 -178.6(4)
N1 C18 C19' C20' 6.3(16)
C19 C18 C19' C20' 84(4)
N1 C18 C19' C24' -169.1(9)
C19 C18 C19' C24' -92(3)
C24' C19' C20' C21' 0.3(19)
C18 C19' C20' C21' -175.2(10)
C19' C20' C21' C22' -7.7(16)
C20' C21' C22' C23' 11.0(15)
C21' C22' C23' C24' -7.2(14)
C22' C23' C24' C19' -0.7(14)
C20' C19' C24' C23' 4.1(18)
C18 C19' C24' C23' -179.9(8)
